data_4068451
loop_
_publ_author_name
'Mart\'in, Marta'
'Horv\'ath, Henrietta'
'Sola, Eduardo'
'Kath\'o, \'Agnes'
'Jo\'o, Ferenc'

_publ_section_title
;
 Water-Soluble Triisopropylphosphine Complexes of Ruthenium(II):
 Synthesis, Equilibria, and Acetonitrile Hydration
;
_journal_issue 2
_journal_name_full Organometallics
_journal_page_first 561
_journal_paper_doi 10.1021/om8008553
_journal_volume 28
_journal_year 2009
_chemical_formula_moiety 'C17 H33 Cl N4 P Ru, B F4'
_chemical_formula_sum 'C17 H33 B Cl F4 N4 P Ru'
_chemical_formula_weight 547.77
_space_group_IT_number 14
_symmetry_cell_setting monoclinic
_symmetry_space_group_name_Hall '-P 2ybc'
_symmetry_space_group_name_H-M 'P 1 21/c 1'
_atom_sites_solution_hydrogens geom
_atom_sites_solution_primary heavy
_atom_sites_solution_secondary difmap
_audit_creation_method SHELXL-97
_cell_angle_alpha 90.00
_cell_angle_beta 113.9240(10)
_cell_angle_gamma 90.00
_cell_formula_units_Z 4
_cell_length_a 14.1734(11)
_cell_length_b 11.8002(9)
_cell_length_c 16.4097(13)
_cell_measurement_reflns_used 3032
_cell_measurement_temperature 100(2)
_cell_measurement_theta_max 22.45
_cell_measurement_theta_min 2.20
_cell_volume 2508.7(3)
_computing_cell_refinement 'SAINT+ v. 6.01 (Bruker AXS, 2000)'
_computing_data_collection 'SMART v. 5.611 (Bruker AXS, 2000)'
_computing_data_reduction 'SAINT+ v. 6.01 (Bruker AXS, 2000)'
_computing_molecular_graphics 'XP program, SHELXTL v6.10, Bruker2000'
_computing_publication_material 'XCIF program, SHELXTLv6.10,BrukerAXS'
_computing_structure_refinement 'SHELXL-97 (Sheldrick, 1997)'
_computing_structure_solution 'SHELXS-97 (Sheldrick, 1990)'
_diffrn_ambient_temperature 100(2)
_diffrn_detector_area_resol_mean 8.6
_diffrn_measured_fraction_theta_full 0.998
_diffrn_measured_fraction_theta_max 0.937
_diffrn_measurement_device_type 'Bruker SMART APEX CCD system'
_diffrn_measurement_method '\w rotations with narrow frames'
_diffrn_radiation_monochromator graphite
_diffrn_radiation_source 'fine-focus sealed tube'
_diffrn_radiation_type MoK\a
_diffrn_radiation_wavelength 0.71073
_diffrn_reflns_av_R_equivalents 0.0661
_diffrn_reflns_av_sigmaI/netI 0.1115
_diffrn_reflns_limit_h_max 18
_diffrn_reflns_limit_h_min -19
_diffrn_reflns_limit_k_max 15
_diffrn_reflns_limit_k_min -15
_diffrn_reflns_limit_l_max 22
_diffrn_reflns_limit_l_min -21
_diffrn_reflns_number 28249
_diffrn_reflns_theta_full 27.50
_diffrn_reflns_theta_max 28.89
_diffrn_reflns_theta_min 1.57
_diffrn_standards_decay_% 'no decay'
_exptl_absorpt_coefficient_mu 0.835
_exptl_absorpt_correction_T_max 0.898
_exptl_absorpt_correction_T_min 0.761
_exptl_absorpt_correction_type multi-scan
_exptl_absorpt_process_details
;
  SADABS: Area-Detector Absorption Correction. (1996)  Bruker-AXS 
  within SAINT+ package, v. 6.01.
;
_exptl_crystal_colour colorless
_exptl_crystal_density_diffrn 1.450
_exptl_crystal_density_method 'not measured'
_exptl_crystal_description 'irregular block'
_exptl_crystal_F_000 1120
_exptl_crystal_size_max 0.24
_exptl_crystal_size_mid 0.16
_exptl_crystal_size_min 0.12
_refine_diff_density_max 0.725
_refine_diff_density_min -0.549
_refine_diff_density_rms 0.080
_refine_ls_extinction_method none
_refine_ls_goodness_of_fit_ref 0.726
_refine_ls_hydrogen_treatment constr
_refine_ls_matrix_type full
_refine_ls_number_parameters 272
_refine_ls_number_reflns 6185
_refine_ls_number_restraints 0
_refine_ls_restrained_S_all 0.726
_refine_ls_R_factor_all 0.0669
_refine_ls_R_factor_gt 0.0350
_refine_ls_shift/su_max 0.002
_refine_ls_shift/su_mean 0.000
_refine_ls_structure_factor_coef Fsqd
_refine_ls_weighting_details 'calc w=1/[\s^2^(Fo^2^)+(0.0130P)^2^+0.0000P] where P=(Fo^2^+2Fc^2^)/3'
_refine_ls_weighting_scheme calc
_refine_ls_wR_factor_gt 0.0514
_refine_ls_wR_factor_ref 0.0560
_reflns_number_gt 3858
_reflns_number_total 6185
_reflns_threshold_expression >2sigma(I)
_cod_data_source_file om8008553_si_001.cif
_cod_data_source_block marta61s
_cod_original_sg_symbol_H-M 'P 21/c'
_cod_database_code 4068451

loop_
_symmetry_equiv_pos_as_xyz
'x, y, z'
'-x, y+1/2, -z+1/2'
'-x, -y, -z'
'x, -y-1/2, z-1/2'

loop_
_atom_site_label
_atom_site_type_symbol
_atom_site_fract_x
_atom_site_fract_y
_atom_site_fract_z
_atom_site_U_iso_or_equiv
_atom_site_adp_type
_atom_site_occupancy
_atom_site_symmetry_multiplicity
_atom_site_calc_flag
_atom_site_refinement_flags
Ru1 Ru 0.157374(18) 0.145928(19) 0.756386(16) 0.01970(6) Uani 1 1 d .
Cl1 Cl -0.01875(5) 0.07325(6) 0.66994(5) 0.02674(18) Uani 1 1 d .
P1 P 0.32269(6) 0.21530(6) 0.83785(5) 0.02226(18) Uani 1 1 d .
F1 F 0.16814(13) 0.86352(16) 0.04021(11) 0.0506(5) Uani 1 1 d .
F2 F 0.33205(13) 0.80525(16) 0.09005(12) 0.0532(6) Uani 1 1 d .
F3 F 0.29120(17) 0.95522(17) 0.15580(14) 0.0700(7) Uani 1 1 d .
F4 F 0.24020(16) 0.77990(17) 0.17339(13) 0.0638(6) Uani 1 1 d .
N1 N 0.19315(17) 0.07262(19) 0.66193(15) 0.0229(6) Uani 1 1 d .
N2 N 0.11061(17) 0.29196(19) 0.68766(15) 0.0216(6) Uani 1 1 d .
N3 N 0.10383(17) 0.21300(18) 0.84305(15) 0.0212(6) Uani 1 1 d .
N4 N 0.18920(17) -0.00792(19) 0.81631(15) 0.0211(6) Uani 1 1 d .
C1 C 0.2063(2) 0.0177(2) 0.6100(2) 0.0235(7) Uani 1 1 d .
C2 C 0.2275(2) -0.0525(2) 0.54653(19) 0.0347(8) Uani 1 1 d .
H2A H 0.2898 -0.0248 0.5409 0.052 Uiso 1 1 calc R
H2B H 0.1689 -0.0487 0.4883 0.052 Uiso 1 1 calc R
H2C H 0.2380 -0.1311 0.5675 0.052 Uiso 1 1 calc R
C3 C 0.0746(2) 0.3755(2) 0.65546(18) 0.0223(7) Uani 1 1 d .
C4 C 0.0291(2) 0.4849(2) 0.62039(18) 0.0270(7) Uani 1 1 d .
H4A H 0.0212 0.5291 0.6678 0.040 Uiso 1 1 calc R
H4B H -0.0387 0.4736 0.5715 0.040 Uiso 1 1 calc R
H4C H 0.0741 0.5258 0.5983 0.040 Uiso 1 1 calc R
C5 C 0.0650(2) 0.2536(2) 0.88414(19) 0.0219(7) Uani 1 1 d .
C6 C 0.0133(2) 0.3058(2) 0.93598(19) 0.0305(8) Uani 1 1 d .
H6A H 0.0052 0.3872 0.9234 0.046 Uiso 1 1 calc R
H6B H 0.0549 0.2939 0.9997 0.046 Uiso 1 1 calc R
H6C H -0.0548 0.2711 0.9195 0.046 Uiso 1 1 calc R
C7 C 0.2023(2) -0.1006(2) 0.83884(18) 0.0211(7) Uani 1 1 d .
C8 C 0.2203(2) -0.2182(2) 0.86578(19) 0.0291(8) Uani 1 1 d .
H8A H 0.2544 -0.2563 0.8320 0.044 Uiso 1 1 calc R
H8B H 0.1542 -0.2554 0.8539 0.044 Uiso 1 1 calc R
H8C H 0.2644 -0.2225 0.9296 0.044 Uiso 1 1 calc R
C9 C 0.3344(2) 0.3692(2) 0.8182(2) 0.0284(7) Uani 1 1 d .
H9 H 0.3039 0.3788 0.7520 0.034 Uiso 1 1 calc R
C10 C 0.4433(2) 0.4205(2) 0.8515(2) 0.0377(9) Uani 1 1 d .
H10A H 0.4401 0.4937 0.8224 0.057 Uiso 1 1 calc R
H10B H 0.4887 0.3691 0.8372 0.057 Uiso 1 1 calc R
H10C H 0.4705 0.4313 0.9162 0.057 Uiso 1 1 calc R
C11 C 0.2687(2) 0.4426(2) 0.8518(2) 0.0447(10) Uani 1 1 d .
H11A H 0.3022 0.4479 0.9170 0.067 Uiso 1 1 calc R
H11B H 0.2003 0.4083 0.8341 0.067 Uiso 1 1 calc R
H11C H 0.2616 0.5186 0.8259 0.067 Uiso 1 1 calc R
C12 C 0.4269(2) 0.1529(2) 0.81247(18) 0.0259(7) Uani 1 1 d .
H12 H 0.4927 0.1845 0.8579 0.031 Uiso 1 1 calc R
C13 C 0.4234(2) 0.1892(2) 0.7216(2) 0.0345(8) Uani 1 1 d .
H13A H 0.4864 0.1640 0.7161 0.052 Uiso 1 1 calc R
H13B H 0.4182 0.2720 0.7165 0.052 Uiso 1 1 calc R
H13C H 0.3632 0.1549 0.6740 0.052 Uiso 1 1 calc R
C14 C 0.4348(2) 0.0241(2) 0.8249(2) 0.0401(9) Uani 1 1 d .
H14A H 0.3741 -0.0119 0.7793 0.060 Uiso 1 1 calc R
H14B H 0.4383 0.0049 0.8842 0.060 Uiso 1 1 calc R
H14C H 0.4973 -0.0031 0.8194 0.060 Uiso 1 1 calc R
C15 C 0.3682(2) 0.2023(3) 0.9606(2) 0.0473(10) Uani 1 1 d .
H15 H 0.3378 0.2726 0.9742 0.057 Uiso 1 1 calc R
C16 C 0.4826(2) 0.2239(3) 1.01520(19) 0.0349(8) Uani 1 1 d .
H16A H 0.4956 0.2297 1.0784 0.052 Uiso 1 1 calc R
H16B H 0.5028 0.2947 0.9956 0.052 Uiso 1 1 calc R
H16C H 0.5229 0.1610 1.0067 0.052 Uiso 1 1 calc R
C17 C 0.3244(3) 0.1177(3) 0.9978(2) 0.0599(12) Uani 1 1 d .
H17A H 0.3484 0.0426 0.9893 0.090 Uiso 1 1 calc R
H17B H 0.2489 0.1208 0.9679 0.090 Uiso 1 1 calc R
H17C H 0.3459 0.1321 1.0617 0.090 Uiso 1 1 calc R
B1 B 0.2599(3) 0.8519(4) 0.1162(3) 0.0377(9) Uani 1 1 d .

loop_
_atom_site_aniso_label
_atom_site_aniso_U_11
_atom_site_aniso_U_22
_atom_site_aniso_U_33
_atom_site_aniso_U_23
_atom_site_aniso_U_13
_atom_site_aniso_U_12
Ru1 0.01934(12) 0.01712(12) 0.02226(13) 0.00016(12) 0.00806(10) 0.00151(12)
Cl1 0.0206(4) 0.0252(4) 0.0310(4) -0.0032(3) 0.0069(3) -0.0008(3)
P1 0.0200(4) 0.0241(4) 0.0228(4) 0.0022(4) 0.0087(4) 0.0007(3)
F1 0.0339(11) 0.0706(14) 0.0430(12) -0.0052(11) 0.0110(10) 0.0147(11)
F2 0.0248(11) 0.0785(15) 0.0558(14) -0.0161(11) 0.0156(10) 0.0001(10)
F3 0.0914(18) 0.0611(15) 0.0710(16) -0.0343(12) 0.0469(14) -0.0358(13)
F4 0.0743(16) 0.0754(16) 0.0468(14) 0.0086(12) 0.0297(12) -0.0104(13)
N1 0.0192(14) 0.0210(14) 0.0247(14) 0.0048(11) 0.0050(12) 0.0026(11)
N2 0.0216(14) 0.0205(14) 0.0231(14) -0.0031(11) 0.0097(12) -0.0020(11)
N3 0.0199(14) 0.0175(13) 0.0246(14) 0.0011(11) 0.0074(12) -0.0035(11)
N4 0.0169(13) 0.0236(14) 0.0223(14) -0.0029(11) 0.0074(11) -0.0009(11)
C1 0.0209(17) 0.0235(17) 0.0247(18) 0.0058(14) 0.0078(15) -0.0002(14)
C2 0.041(2) 0.038(2) 0.0277(19) -0.0035(16) 0.0169(17) 0.0030(16)
C3 0.0209(16) 0.0256(18) 0.0223(17) -0.0026(14) 0.0107(14) -0.0040(14)
C4 0.0306(18) 0.0221(17) 0.0269(18) 0.0051(14) 0.0103(15) 0.0047(14)
C5 0.0200(17) 0.0178(16) 0.0263(18) 0.0005(13) 0.0080(14) -0.0049(13)
C6 0.0355(19) 0.0262(18) 0.038(2) -0.0041(15) 0.0237(17) -0.0048(15)
C7 0.0187(16) 0.0234(17) 0.0221(17) -0.0036(13) 0.0093(14) -0.0004(13)
C8 0.0363(19) 0.0177(17) 0.0349(19) 0.0023(14) 0.0161(16) 0.0027(15)
C9 0.0267(17) 0.0205(17) 0.0388(19) -0.0044(15) 0.0142(15) -0.0064(14)
C10 0.033(2) 0.0296(19) 0.048(2) -0.0023(16) 0.0137(18) -0.0106(16)
C11 0.041(2) 0.030(2) 0.066(3) -0.0192(18) 0.025(2) -0.0065(17)
C12 0.0168(15) 0.0284(17) 0.0299(17) 0.0061(15) 0.0069(13) 0.0018(14)
C13 0.034(2) 0.037(2) 0.041(2) -0.0043(16) 0.0245(17) -0.0013(15)
C14 0.0282(19) 0.034(2) 0.057(2) 0.0059(18) 0.0160(18) 0.0090(16)
C15 0.035(2) 0.078(3) 0.028(2) 0.0012(19) 0.0120(17) -0.018(2)
C16 0.0310(19) 0.040(2) 0.0258(18) 0.0049(16) 0.0040(16) -0.0033(16)
C17 0.048(2) 0.086(3) 0.034(2) 0.009(2) 0.0041(19) -0.030(2)
B1 0.031(2) 0.047(3) 0.038(2) -0.011(2) 0.017(2) -0.008(2)

loop_
_atom_type_symbol
_atom_type_description
_atom_type_scat_dispersion_real
_atom_type_scat_dispersion_imag
_atom_type_scat_source
C C 0.0033 0.0016 'International Tables Vol C Tables 4.2.6.8 and 6.1.1.4'
H H 0.0000 0.0000 'International Tables Vol C Tables 4.2.6.8 and 6.1.1.4'
B B 0.0013 0.0007 'International Tables Vol C Tables 4.2.6.8 and 6.1.1.4'
N N 0.0061 0.0033 'International Tables Vol C Tables 4.2.6.8 and 6.1.1.4'
F F 0.0171 0.0103 'International Tables Vol C Tables 4.2.6.8 and 6.1.1.4'
P P 0.1023 0.0942 'International Tables Vol C Tables 4.2.6.8 and 6.1.1.4'
Cl Cl 0.1484 0.1585 'International Tables Vol C Tables 4.2.6.8 and 6.1.1.4'
Ru Ru -1.2594 0.8363 'International Tables Vol C Tables 4.2.6.8 and 6.1.1.4'

loop_
_geom_angle_atom_site_label_1
_geom_angle_atom_site_label_2
_geom_angle_atom_site_label_3
_geom_angle
N1 Ru1 N2 93.72(9)
N1 Ru1 N3 173.11(9)
N2 Ru1 N3 85.82(9)
N1 Ru1 N4 84.98(9)
N2 Ru1 N4 173.71(9)
N3 Ru1 N4 94.73(9)
N1 Ru1 P1 94.84(7)
N2 Ru1 P1 92.68(7)
N3 Ru1 P1 92.06(6)
N4 Ru1 P1 93.57(6)
N1 Ru1 Cl1 85.41(7)
N2 Ru1 Cl1 87.09(6)
N3 Ru1 Cl1 87.69(6)
N4 Ru1 Cl1 86.67(6)
P1 Ru1 Cl1 179.67(3)
C12 P1 C15 104.76(14)
C12 P1 C9 102.37(13)
C15 P1 C9 104.62(15)
C12 P1 Ru1 116.27(10)
C15 P1 Ru1 114.87(10)
C9 P1 Ru1 112.53(9)
C1 N1 Ru1 170.2(2)
C3 N2 Ru1 169.6(2)
C5 N3 Ru1 172.9(2)
C7 N4 Ru1 170.8(2)
N1 C1 C2 177.6(3)
C1 C2 H2A 109.5
C1 C2 H2B 109.5
H2A C2 H2B 109.5
C1 C2 H2C 109.5
H2A C2 H2C 109.5
H2B C2 H2C 109.5
N2 C3 C4 176.0(3)
C3 C4 H4A 109.5
C3 C4 H4B 109.5
H4A C4 H4B 109.5
C3 C4 H4C 109.5
H4A C4 H4C 109.5
H4B C4 H4C 109.5
N3 C5 C6 179.1(3)
C5 C6 H6A 109.5
C5 C6 H6B 109.5
H6A C6 H6B 109.5
C5 C6 H6C 109.5
H6A C6 H6C 109.5
H6B C6 H6C 109.5
N4 C7 C8 178.5(3)
C7 C8 H8A 109.5
C7 C8 H8B 109.5
H8A C8 H8B 109.5
C7 C8 H8C 109.5
H8A C8 H8C 109.5
H8B C8 H8C 109.5
C11 C9 C10 108.6(2)
C11 C9 P1 112.3(2)
C10 C9 P1 118.0(2)
C11 C9 H9 105.7
C10 C9 H9 105.7
P1 C9 H9 105.7
C9 C10 H10A 109.5
C9 C10 H10B 109.5
H10A C10 H10B 109.5
C9 C10 H10C 109.5
H10A C10 H10C 109.5
H10B C10 H10C 109.5
C9 C11 H11A 109.5
C9 C11 H11B 109.5
H11A C11 H11B 109.5
C9 C11 H11C 109.5
H11A C11 H11C 109.5
H11B C11 H11C 109.5
C14 C12 C13 112.3(2)
C14 C12 P1 112.85(19)
C13 C12 P1 113.30(19)
C14 C12 H12 105.9
C13 C12 H12 105.9
P1 C12 H12 105.9
C12 C13 H13A 109.5
C12 C13 H13B 109.5
H13A C13 H13B 109.5
C12 C13 H13C 109.5
H13A C13 H13C 109.5
H13B C13 H13C 109.5
C12 C14 H14A 109.5
C12 C14 H14B 109.5
H14A C14 H14B 109.5
C12 C14 H14C 109.5
H14A C14 H14C 109.5
H14B C14 H14C 109.5
C17 C15 C16 114.0(3)
C17 C15 P1 120.0(2)
C16 C15 P1 116.3(2)
C17 C15 H15 100.5
C16 C15 H15 100.5
P1 C15 H15 100.5
C15 C16 H16A 109.5
C15 C16 H16B 109.5
H16A C16 H16B 109.5
C15 C16 H16C 109.5
H16A C16 H16C 109.5
H16B C16 H16C 109.5
C15 C17 H17A 109.5
C15 C17 H17B 109.5
H17A C17 H17B 109.5
C15 C17 H17C 109.5
H17A C17 H17C 109.5
H17B C17 H17C 109.5
F3 B1 F2 111.4(3)
F3 B1 F4 110.0(3)
F2 B1 F4 110.4(3)
F3 B1 F1 110.0(3)
F2 B1 F1 107.6(3)
F4 B1 F1 107.3(3)

loop_
_geom_bond_atom_site_label_1
_geom_bond_atom_site_label_2
_geom_bond_distance
Ru1 N1 2.011(2)
Ru1 N2 2.019(2)
Ru1 N3 2.025(2)
Ru1 N4 2.026(2)
Ru1 P1 2.3253(8)
Ru1 Cl1 2.4713(8)
P1 C12 1.843(3)
P1 C15 1.855(3)
P1 C9 1.863(3)
F1 B1 1.396(4)
F2 B1 1.374(4)
F3 B1 1.369(4)
F4 B1 1.376(4)
N1 C1 1.145(3)
N2 C3 1.137(3)
N3 C5 1.135(3)
N4 C7 1.145(3)
C1 C2 1.453(4)
C2 H2A 0.9800
C2 H2B 0.9800
C2 H2C 0.9800
C3 C4 1.454(3)
C4 H4A 0.9800
C4 H4B 0.9800
C4 H4C 0.9800
C5 C6 1.465(4)
C6 H6A 0.9800
C6 H6B 0.9800
C6 H6C 0.9800
C7 C8 1.447(3)
C8 H8A 0.9800
C8 H8B 0.9800
C8 H8C 0.9800
C9 C11 1.529(4)
C9 C10 1.538(3)
C9 H9 1.0000
C10 H10A 0.9800
C10 H10B 0.9800
C10 H10C 0.9800
C11 H11A 0.9800
C11 H11B 0.9800
C11 H11C 0.9800
C12 C14 1.532(3)
C12 C13 1.533(4)
C12 H12 1.0000
C13 H13A 0.9800
C13 H13B 0.9800
C13 H13C 0.9800
C14 H14A 0.9800
C14 H14B 0.9800
C14 H14C 0.9800
C15 C17 1.436(4)
C15 C16 1.522(4)
C15 H15 1.0000
C16 H16A 0.9800
C16 H16B 0.9800
C16 H16C 0.9800
C17 H17A 0.9800
C17 H17B 0.9800
C17 H17C 0.9800
